data_4061331
loop_
_publ_author_name
'Pinto, P.'
'Marconi, G.'
'Heinemann, F. W.'
'Zenneck, U.'

_publ_section_title
;
 Diastereoselective Formation of Chiral-At-Metal
P-Tethered Arene Ruthenium(II) Complexes.
;
_journal_name_full Organometallics
_journal_paper_doi 10.1021/om0305768
_journal_year 2004
_chemical_formula_moiety 'C27 H34 Cl N P Ru, B F4'
_chemical_formula_sum 'C27 H34 B Cl F4 N P Ru'
_chemical_formula_weight 626.85
_space_group_IT_number 19
_symmetry_cell_setting orthorhombic
_symmetry_space_group_name_Hall 'P 2ac 2ab'
_symmetry_space_group_name_H-M 'P 21 21 21'
_cell_angle_alpha 90.00
_cell_angle_beta 90.00
_cell_angle_gamma 90.00
_cell_formula_units_Z 4
_cell_length_a 10.6195(2)
_cell_length_b 14.7711(3)
_cell_length_c 17.2983(3)
_cell_measurement_temperature 100(2)
_cell_volume 2713.44(9)
_diffrn_ambient_temperature 100(2)
_exptl_crystal_density_diffrn 1.534
_cod_database_code 4061331

loop_
_symmetry_equiv_pos_as_xyz
'x, y, z'
'-x+1/2, -y, z+1/2'
'-x, y+1/2, -z+1/2'
'x+1/2, -y+1/2, -z'

loop_
_atom_site_label
_atom_site_type_symbol
_atom_site_fract_x
_atom_site_fract_y
_atom_site_fract_z
_atom_site_U_iso_or_equiv
_atom_site_adp_type
_atom_site_occupancy
_atom_site_symmetry_multiplicity
_atom_site_calc_flag
_atom_site_refinement_flags
_atom_site_disorder_assembly
_atom_site_disorder_group
Ru1 Ru 0.43418(3) 0.48357(2) 0.063363(19) 0.01160(9) Uani 1 1 d . . .
Cl1 Cl 0.23556(10) 0.55951(7) 0.08071(6) 0.0171(2) Uani 1 1 d . . .
P1 P 0.51435(10) 0.61884(8) 0.01258(6) 0.0104(2) Uani 1 1 d . . .
C1 C 0.5810(5) 0.3771(3) 0.0684(3) 0.0177(9) Uani 1 1 d . . .
C2 C 0.4645(5) 0.3360(3) 0.0874(3) 0.0236(12) Uani 1 1 d . . .
C3 C 0.3885(5) 0.3701(3) 0.1455(3) 0.0221(11) Uani 1 1 d . . .
C4 C 0.4293(5) 0.4501(3) 0.1863(3) 0.0200(9) Uani 1 1 d . . .
C5 C 0.5469(5) 0.4884(3) 0.1711(2) 0.0189(9) Uani 1 1 d . . .
C6 C 0.6246(4) 0.4545(3) 0.1110(3) 0.0164(10) Uani 1 1 d . . .
C7 C 0.7542(4) 0.4929(3) 0.0955(3) 0.0158(9) Uani 1 1 d . . .
C8 C 0.7507(5) 0.5954(3) 0.0803(3) 0.0175(10) Uani 1 1 d . . .
C9 C 0.6851(4) 0.6205(3) 0.0048(3) 0.0133(9) Uani 1 1 d . . .
C10 C 0.8403(6) 0.4699(5) 0.1631(4) 0.0355(14) Uani 1 1 d . . .
C11 C 0.4830(4) 0.7225(3) 0.0674(3) 0.0127(8) Uani 1 1 d . . .
C12 C 0.5100(4) 0.8062(3) 0.0325(3) 0.0138(9) Uani 1 1 d . . .
C13 C 0.4882(4) 0.8858(3) 0.0716(3) 0.0167(9) Uani 1 1 d . . .
C14 C 0.4386(5) 0.8843(3) 0.1454(3) 0.0172(9) Uani 1 1 d . . .
C15 C 0.4141(4) 0.8020(3) 0.1818(3) 0.0171(10) Uani 1 1 d . . .
C16 C 0.4361(5) 0.7213(3) 0.1419(2) 0.0153(8) Uani 1 1 d . . .
C21 C 0.4594(4) 0.6515(3) -0.0841(2) 0.0115(9) Uani 1 1 d . . .
C22 C 0.3305(4) 0.6674(3) -0.0942(3) 0.0152(10) Uani 1 1 d . . .
C23 C 0.2849(4) 0.6963(3) -0.1656(3) 0.0156(10) Uani 1 1 d . . .
C24 C 0.3675(5) 0.7117(3) -0.2257(3) 0.0187(10) Uani 1 1 d . . .
C25 C 0.4942(5) 0.6951(3) -0.2163(3) 0.0202(11) Uani 1 1 d . . .
C26 C 0.5411(4) 0.6635(3) -0.1458(3) 0.0161(10) Uani 1 1 d . . .
N31 N 0.3586(3) 0.4525(3) -0.0490(2) 0.0123(8) Uani 1 1 d . . .
C32 C 0.2462(5) 0.3910(3) -0.0494(3) 0.0192(10) Uani 1 1 d . . .
C33 C 0.1848(5) 0.3876(4) -0.1289(3) 0.0222(11) Uani 1 1 d . . .
C34 C 0.2789(5) 0.3584(4) -0.1904(3) 0.0226(11) Uani 1 1 d . . .
C35 C 0.3972(5) 0.4174(4) -0.1878(3) 0.0205(11) Uani 1 1 d . . .
C36 C 0.4522(4) 0.4216(3) -0.1074(3) 0.0166(10) Uani 1 1 d . . .
B1 B 0.3089(5) 0.1254(4) 0.1237(4) 0.0223(12) Uani 1 1 d . . .
F11 F 0.3711(3) 0.1507(2) 0.19154(18) 0.0296(7) Uani 1 1 d . . .
F12 F 0.3961(3) 0.1131(2) 0.0646(2) 0.0358(7) Uani 1 1 d . . .
F13 F 0.2250(3) 0.19435(18) 0.10182(16) 0.0237(6) Uani 1 1 d . . .
F14 F 0.2425(3) 0.04593(19) 0.1363(2) 0.0376(8) Uani 1 1 d . . .
H1 H 0.638(6) 0.362(4) 0.024(4) 0.040 Uiso 1 1 d . . .
H2 H 0.439(6) 0.287(4) 0.056(3) 0.040 Uiso 1 1 d . . .
H3 H 0.308(6) 0.348(4) 0.154(3) 0.040 Uiso 1 1 d . . .
H4 H 0.363(6) 0.473(4) 0.224(3) 0.040 Uiso 1 1 d . . .
H5 H 0.583(6) 0.533(4) 0.197(3) 0.040 Uiso 1 1 d . . .
H7 H 0.780(6) 0.468(4) 0.051(3) 0.040 Uiso 1 1 d . . .
H8A H 0.824(6) 0.614(4) 0.075(4) 0.040 Uiso 1 1 d . . .
H8B H 0.715(6) 0.625(4) 0.126(3) 0.040 Uiso 1 1 d . . .
H9A H 0.717(6) 0.677(4) -0.010(3) 0.040 Uiso 1 1 d . . .
H9B H 0.716(6) 0.589(4) -0.034(3) 0.040 Uiso 1 1 d . . .
H10A H 0.813(6) 0.494(5) 0.204(4) 0.040 Uiso 1 1 d . . .
H10B H 0.836(6) 0.400(5) 0.173(3) 0.040 Uiso 1 1 d . . .
H10C H 0.919(6) 0.480(4) 0.157(3) 0.040 Uiso 1 1 d . . .
H12 H 0.536(6) 0.808(4) -0.019(4) 0.040 Uiso 1 1 d . . .
H13 H 0.505(6) 0.938(4) 0.049(3) 0.040 Uiso 1 1 d . . .
H14 H 0.421(6) 0.935(4) 0.172(3) 0.040 Uiso 1 1 d . . .
H15 H 0.398(6) 0.800(4) 0.235(4) 0.040 Uiso 1 1 d . . .
H16 H 0.419(6) 0.665(4) 0.163(3) 0.040 Uiso 1 1 d . . .
H22 H 0.284(6) 0.661(4) -0.053(4) 0.040 Uiso 1 1 d . . .
H23 H 0.197(7) 0.705(4) -0.168(3) 0.040 Uiso 1 1 d . . .
H24 H 0.336(6) 0.735(4) -0.270(4) 0.040 Uiso 1 1 d . . .
H25 H 0.555(6) 0.705(4) -0.257(3) 0.040 Uiso 1 1 d . . .
H26 H 0.621(6) 0.656(4) -0.144(4) 0.040 Uiso 1 1 d . . .
H31 H 0.324(5) 0.505(4) -0.062(4) 0.040 Uiso 1 1 d . . .
H32A H 0.265(6) 0.332(4) -0.035(3) 0.040 Uiso 1 1 d . . .
H32B H 0.193(6) 0.410(4) -0.012(4) 0.040 Uiso 1 1 d . . .
H33A H 0.163(6) 0.447(4) -0.142(4) 0.040 Uiso 1 1 d . . .
H33B H 0.108(6) 0.350(4) -0.123(3) 0.040 Uiso 1 1 d . . .
H34A H 0.241(6) 0.363(4) -0.242(3) 0.040 Uiso 1 1 d . . .
H34B H 0.310(6) 0.301(5) -0.181(3) 0.040 Uiso 1 1 d . . .
H35A H 0.369(5) 0.485(4) -0.202(3) 0.040 Uiso 1 1 d . . .
H35B H 0.453(6) 0.400(4) -0.221(3) 0.040 Uiso 1 1 d . . .
H36A H 0.472(6) 0.364(4) -0.092(3) 0.040 Uiso 1 1 d . . .
H36B H 0.525(6) 0.454(4) -0.103(3) 0.040 Uiso 1 1 d . . .

loop_
_atom_site_aniso_label
_atom_site_aniso_U_11
_atom_site_aniso_U_22
_atom_site_aniso_U_33
_atom_site_aniso_U_23
_atom_site_aniso_U_13
_atom_site_aniso_U_12
Ru1 0.01437(14) 0.00802(14) 0.01242(15) 0.00095(14) 0.00003(15) -0.00093(15)
Cl1 0.0172(5) 0.0159(5) 0.0182(6) -0.0003(4) 0.0044(4) -0.0003(4)
P1 0.0112(5) 0.0083(5) 0.0117(5) -0.0001(4) 0.0009(4) 0.0005(4)
C1 0.028(2) 0.0105(18) 0.014(2) 0.0005(18) -0.002(2) 0.0002(19)
C2 0.036(3) 0.012(2) 0.022(3) 0.0048(18) -0.008(2) 0.000(2)
C3 0.027(3) 0.018(3) 0.021(3) 0.006(2) 0.000(2) -0.003(2)
C4 0.028(2) 0.017(2) 0.014(2) 0.0070(17) 0.000(2) 0.002(2)
C5 0.029(3) 0.015(2) 0.012(2) 0.0032(18) -0.0038(17) -0.001(2)
C6 0.023(2) 0.009(2) 0.018(2) 0.0025(17) -0.0095(19) -0.0020(19)
C7 0.0046(17) 0.018(3) 0.025(2) 0.0013(18) -0.0012(16) 0.0012(18)
C8 0.015(2) 0.017(2) 0.021(3) 0.0002(18) -0.0073(19) -0.0002(19)
C9 0.010(2) 0.012(2) 0.018(2) 0.0013(19) 0.0024(17) -0.0010(18)
C10 0.029(3) 0.036(4) 0.042(3) 0.013(3) -0.015(3) -0.001(3)
C11 0.0125(17) 0.012(2) 0.013(2) -0.0037(19) -0.0053(19) 0.0000(16)
C12 0.012(2) 0.014(2) 0.015(2) 0.0004(17) -0.0030(17) -0.0010(18)
C13 0.018(2) 0.007(2) 0.025(3) 0.001(2) -0.007(2) 0.0004(17)
C14 0.016(2) 0.013(2) 0.023(2) -0.0063(17) -0.007(2) 0.003(2)
C15 0.016(2) 0.022(2) 0.013(2) -0.0065(18) 0.0012(19) 0.000(2)
C16 0.0147(19) 0.014(2) 0.017(2) 0.0006(16) 0.000(2) 0.000(2)
C21 0.014(2) 0.010(2) 0.011(2) -0.0012(15) -0.0017(15) -0.0025(17)
C22 0.017(2) 0.013(2) 0.015(2) -0.0019(18) 0.0020(18) -0.0013(19)
C23 0.015(2) 0.010(2) 0.022(3) -0.0040(18) -0.0029(19) 0.0021(19)
C24 0.030(3) 0.010(2) 0.016(3) 0.0011(18) -0.003(2) 0.000(2)
C25 0.030(3) 0.016(2) 0.016(2) 0.0024(19) 0.007(2) -0.002(2)
C26 0.012(2) 0.018(2) 0.018(2) 0.0000(18) 0.0015(17) -0.0008(18)
N31 0.0151(17) 0.0073(16) 0.015(2) -0.0018(14) -0.0004(15) -0.0037(14)
C32 0.018(2) 0.016(2) 0.023(3) -0.002(2) 0.003(2) -0.0033(19)
C33 0.014(2) 0.019(3) 0.033(3) -0.004(2) -0.006(2) -0.003(2)
C34 0.023(3) 0.023(3) 0.021(3) -0.009(2) -0.007(2) 0.000(2)
C35 0.022(2) 0.024(3) 0.016(2) -0.006(2) 0.0021(19) 0.001(2)
C36 0.012(2) 0.015(2) 0.022(2) -0.0024(18) 0.0008(19) 0.002(2)
B1 0.015(2) 0.016(3) 0.036(3) -0.002(2) -0.003(2) -0.001(2)
F11 0.0287(16) 0.0303(17) 0.0298(18) 0.0000(14) -0.0083(14) 0.0028(14)
F12 0.0275(16) 0.0404(17) 0.0394(17) -0.0157(18) 0.0061(15) 0.0015(13)
F13 0.0218(14) 0.0156(14) 0.0335(16) -0.0015(12) -0.0062(12) 0.0011(12)
F14 0.0194(15) 0.0134(15) 0.080(2) 0.0061(15) -0.0063(15) -0.0042(12)

loop_
_geom_bond_atom_site_label_1
_geom_bond_atom_site_label_2
_geom_bond_distance
_geom_bond_site_symmetry_2
_geom_bond_publ_flag
Ru1 N31 2.153(4) . ?
Ru1 C4 2.184(4) . ?
Ru1 C1 2.216(4) . ?
Ru1 C5 2.216(4) . ?
Ru1 C6 2.226(5) . ?
Ru1 C2 2.242(5) . ?
Ru1 C3 2.249(5) . ?
Ru1 P1 2.3428(12) . ?
Ru1 Cl1 2.4077(11) . ?
P1 C9 1.819(5) . ?
P1 C11 1.832(4) . ?
P1 C21 1.836(4) . ?
C1 C2 1.416(7) . ?
C1 C6 1.436(6) . ?
C1 H1 1.00(6) . ?
C2 C3 1.384(7) . ?
C2 H2 0.94(6) . ?
C3 C4 1.443(7) . ?
C3 H3 0.92(6) . ?
C4 C5 1.396(7) . ?
C4 H4 1.01(6) . ?
C5 C6 1.419(7) . ?
C5 H5 0.88(6) . ?
C6 C7 1.513(6) . ?
C7 C10 1.523(7) . ?
C7 C8 1.537(7) . ?
C7 H7 0.89(6) . ?
C8 C9 1.526(6) . ?
C8 H8A 0.83(6) . ?
C8 H8B 0.97(6) . ?
C9 H9A 0.93(6) . ?
C9 H9B 0.88(6) . ?
C10 H10A 0.84(6) . ?
C10 H10B 1.04(7) . ?
C10 H10C 0.86(7) . ?
C11 C16 1.383(7) . ?
C11 C12 1.405(6) . ?
C12 C13 1.377(6) . ?
C12 H12 0.94(6) . ?
C13 C14 1.381(7) . ?
C13 H13 0.89(6) . ?
C14 C15 1.394(7) . ?
C14 H14 0.90(6) . ?
C15 C16 1.397(6) . ?
C15 H15 0.94(6) . ?
C16 H16 0.93(6) . ?
C21 C26 1.386(6) . ?
C21 C22 1.400(6) . ?
C22 C23 1.393(7) . ?
C22 H22 0.87(6) . ?
C23 C24 1.379(7) . ?
C23 H23 0.94(7) . ?
C24 C25 1.377(7) . ?
C24 H24 0.90(6) . ?
C25 C26 1.399(7) . ?
C25 H25 0.97(6) . ?
C26 H26 0.86(7) . ?
N31 C36 1.490(6) . ?
N31 C32 1.501(6) . ?
N31 H31 0.88(6) . ?
C32 C33 1.521(7) . ?
C32 H32A 0.93(6) . ?
C32 H32B 0.91(7) . ?
C33 C34 1.522(7) . ?
C33 H33A 0.93(6) . ?
C33 H33B 0.99(6) . ?
C34 C35 1.530(7) . ?
C34 H34A 0.98(6) . ?
C34 H34B 0.92(7) . ?
C35 C36 1.510(7) . ?
C35 H35A 1.07(6) . ?
C35 H35B 0.87(6) . ?
C36 H36A 0.91(6) . ?
C36 H36B 0.92(6) . ?
B1 F14 1.387(7) . ?
B1 F12 1.392(7) . ?
B1 F11 1.397(7) . ?
B1 F13 1.405(6) . ?
